data_9013800
loop_
_publ_author_name
'Antao, S. M.'
'Hassan, I.'

_publ_section_title
;
 The orthorhombic structure of CaCO3, SrCO3, PbCO3 and BaCO3:
 Linear structural trends
 Note: HRPXRD
;
_journal_name_full 'The Canadian Mineralogist'
_journal_page_first 1245
_journal_page_last 1255
_journal_paper_doi 10.3749/canmin.47.5.1245
_journal_volume 47
_journal_year 2009
_chemical_compound_source Italy
_chemical_formula_structural Ca(Co3)
_chemical_formula_sum 'C Ca O3'
_chemical_name_mineral Aragonite
_space_group_IT_number 62
_symmetry_space_group_name_Hall '-P 2n 2a'
_symmetry_space_group_name_H-M 'P m c n'
_cell_angle_alpha 90
_cell_angle_beta 90
_cell_angle_gamma 90
_cell_length_a 4.96062
_cell_length_b 7.97006
_cell_length_c 5.74181
_cell_formula_units_Z 4
_cell_volume 227.011
_database_code_amcsd 0006301
_exptl_crystal_density_diffrn 2.928
_cod_depositor_comments
;
 Updated the publication author list by removing the 'Aragonite' value.

 Antanas Vaitkus,
 2019-04-09

 Marked entry as being related to an entry in the AMCSD.

 Antanas Vaitkus,
 2019-04-09
;
_cod_original_formula_sum 'Ca C O3'
_cod_database_code 9013800

loop_
_space_group_symop_operation_xyz
x,y,z
1/2-x,y,z
1/2+x,-y,-z
1/2+x,1/2+y,1/2-z
1/2-x,1/2-y,1/2+z
x,1/2-y,1/2+z
-x,1/2+y,1/2-z
-x,-y,-z

loop_
_atom_site_label
_atom_site_fract_x
_atom_site_fract_y
_atom_site_fract_z
_atom_site_U_iso_or_equiv
Ca 0.25000 0.41502 0.75770 0.00660
C 0.25000 0.76160 -0.08080 0.01150
O1 0.25000 0.92200 -0.09440 0.01150
O2 0.47500 0.68240 -0.09050 0.01150

loop_
_cod_related_entry_id
_cod_related_entry_database
_cod_related_entry_code
1 AMCSD 0006301
